data_4088500
loop_
_publ_author_name
'Harisomayajula, N. V. Satyachand'
'Chen, Han-Gung'
'Kuo, Ting-Shen'
'Tsai, Yi-Chou'

_publ_section_title
;
 Reductive Cleavage of Acyl Halides to Carboxylato Alkylidyne Complexes
 from Their Reactions with the Quintuply Bonded Dimolybdenum Amidinate
;
_journal_issue 10
_journal_name_full Organometallics
_journal_page_first 1534
_journal_paper_doi 10.1021/acs.organomet.6b00132
_journal_volume 35
_journal_year 2016
_chemical_formula_moiety 'C69 H92 Cl2 Mo2 N4 O3'
_chemical_formula_sum 'C69 H92 Cl2 Mo2 N4 O3'
_chemical_formula_weight 1288.25
_space_group_IT_number 15
_space_group_name_Hall '-C 2yc'
_space_group_name_H-M_alt 'C 1 2/c 1'
_symmetry_cell_setting monoclinic
_symmetry_space_group_name_H-M 'C 1 2/c 1'
_atom_sites_solution_hydrogens geom
_atom_sites_solution_primary direct
_atom_sites_solution_secondary difmap
_audit_creation_method SHELXL-97
_cell_angle_alpha 90.00
_cell_angle_beta 121.509(6)
_cell_angle_gamma 90.00
_cell_formula_units_Z 16
_cell_length_a 59.79(4)
_cell_length_b 11.819(8)
_cell_length_c 45.08(3)
_cell_measurement_reflns_used 1199
_cell_measurement_temperature 200(2)
_cell_measurement_theta_max 14.09
_cell_measurement_theta_min 2.23
_cell_volume 27159(3)
_computing_molecular_graphics 'Ortep-3 for Windows (Farrugia, 1997)'
_computing_publication_material 'WinGX publication routines (Farrugia, 1999)'
_computing_structure_refinement 'SHELXL-97 (Sheldrick, 1997)'
_computing_structure_solution 'SHELXS-86 (Sheldrick, 1986)'
_diffrn_ambient_temperature 200(2)
_diffrn_measured_fraction_theta_full 0.991
_diffrn_measured_fraction_theta_max 0.991
_diffrn_measurement_device_type 'Bruker APEX2'
_diffrn_radiation_monochromator graphite
_diffrn_radiation_source 'fine-focus sealed tube'
_diffrn_radiation_type MoK\a
_diffrn_radiation_wavelength 0.71073
_diffrn_reflns_av_R_equivalents 0.2345
_diffrn_reflns_av_sigmaI/netI 0.4096
_diffrn_reflns_limit_h_max 70
_diffrn_reflns_limit_h_min -70
_diffrn_reflns_limit_k_max 11
_diffrn_reflns_limit_k_min -14
_diffrn_reflns_limit_l_max 53
_diffrn_reflns_limit_l_min -53
_diffrn_reflns_number 78865
_diffrn_reflns_theta_full 25.01
_diffrn_reflns_theta_max 25.01
_diffrn_reflns_theta_min 0.94
_exptl_absorpt_coefficient_mu 0.494
_exptl_absorpt_correction_T_max 0.9951
_exptl_absorpt_correction_T_min 0.8991
_exptl_absorpt_correction_type multi-scan
_exptl_crystal_colour red-brown
_exptl_crystal_density_diffrn 1.260
_exptl_crystal_density_method 'not measured'
_exptl_crystal_description prism
_exptl_crystal_F_000 10816
_exptl_crystal_size_max 0.22
_exptl_crystal_size_mid 0.07
_exptl_crystal_size_min 0.01
_refine_diff_density_max 0.561
_refine_diff_density_min -1.159
_refine_diff_density_rms 0.146
_refine_ls_extinction_method none
_refine_ls_goodness_of_fit_ref 0.857
_refine_ls_hydrogen_treatment constr
_refine_ls_matrix_type full
_refine_ls_number_parameters 1311
_refine_ls_number_reflns 23706
_refine_ls_number_restraints 1
_refine_ls_restrained_S_all 0.857
_refine_ls_R_factor_all 0.2582
_refine_ls_R_factor_gt 0.0840
_refine_ls_shift/su_max 0.003
_refine_ls_shift/su_mean 0.000
_refine_ls_structure_factor_coef Fsqd
_refine_ls_weighting_details 'calc w=1/[\s^2^(Fo^2^)+(0.0725P)^2^+0.0000P] where P=(Fo^2^+2Fc^2^)/3'
_refine_ls_weighting_scheme calc
_refine_ls_wR_factor_gt 0.1823
_refine_ls_wR_factor_ref 0.2244
_reflns_number_gt 6903
_reflns_number_total 23706
_reflns_threshold_expression >2sigma(I)
_cod_data_source_file om6b00132_si_003.cif
_cod_data_source_block compound_20
_cod_original_cell_volume 27156(33)
_cod_original_sg_symbol_H-M 'C 2/c'
_cod_database_code 4088500

loop_
_symmetry_equiv_pos_as_xyz
'x, y, z'
'-x, y, -z+1/2'
'x+1/2, y+1/2, z'
'-x+1/2, y+1/2, -z+1/2'
'-x, -y, -z'
'x, -y, z-1/2'
'-x+1/2, -y+1/2, -z'
'x+1/2, -y+1/2, z-1/2'

loop_
_atom_site_label
_atom_site_type_symbol
_atom_site_fract_x
_atom_site_fract_y
_atom_site_fract_z
_atom_site_U_iso_or_equiv
_atom_site_adp_type
_atom_site_occupancy
_atom_site_symmetry_multiplicity
_atom_site_calc_flag
_atom_site_refinement_flags
C1 C 0.0757(3) 0.4490(10) 0.1670(3) 0.040(3) Uani 1 1 d .
C2 C 0.0869(3) 0.4501(11) 0.1469(3) 0.045(4) Uani 1 1 d .
C3 C 0.1137(2) 0.4961(12) 0.1594(4) 0.056(4) Uani 1 1 d .
H3 H 0.1188 0.5472 0.1797 0.067 Uiso 1 1 calc R
C4 C 0.1329(3) 0.4005(14) 0.1716(4) 0.098(6) Uani 1 1 d .
H4A H 0.1506 0.4304 0.1804 0.148 Uiso 1 1 calc R
H4B H 0.1282 0.3492 0.1520 0.148 Uiso 1 1 calc R
H4C H 0.1325 0.3592 0.1901 0.148 Uiso 1 1 calc R
C5 C 0.1158(3) 0.5619(11) 0.1323(3) 0.067(5) Uani 1 1 d .
H5A H 0.1337 0.5908 0.1425 0.101 Uiso 1 1 calc R
H5B H 0.1034 0.6254 0.1242 0.101 Uiso 1 1 calc R
H5C H 0.1115 0.5123 0.1126 0.101 Uiso 1 1 calc R
C6 C 0.0738(3) 0.3942(10) 0.1152(4) 0.052(4) Uani 1 1 d .
H6 H 0.0813 0.3901 0.1011 0.062 Uiso 1 1 calc R
C7 C 0.0499(3) 0.3447(12) 0.1040(4) 0.067(5) Uani 1 1 d .
H7 H 0.0408 0.3112 0.0816 0.080 Uiso 1 1 calc R
C8 C 0.0387(3) 0.3412(10) 0.1235(4) 0.058(4) Uani 1 1 d .
H8 H 0.0225 0.3032 0.1154 0.069 Uiso 1 1 calc R
C9 C 0.0516(3) 0.3950(11) 0.1558(4) 0.048(4) Uani 1 1 d .
C10 C 0.0402(3) 0.3881(10) 0.1783(3) 0.049(4) Uani 1 1 d .
H10 H 0.0516 0.4326 0.2000 0.059 Uiso 1 1 calc R
C11 C 0.0396(2) 0.2651(10) 0.1886(3) 0.062(4) Uani 1 1 d .
H11A H 0.0324 0.2620 0.2037 0.093 Uiso 1 1 calc R
H11B H 0.0575 0.2344 0.2010 0.093 Uiso 1 1 calc R
H11C H 0.0286 0.2201 0.1676 0.093 Uiso 1 1 calc R
C12 C 0.0119(3) 0.4376(11) 0.1601(4) 0.081(5) Uani 1 1 d .
H12A H 0.0053 0.4329 0.1759 0.122 Uiso 1 1 calc R
H12B H 0.0004 0.3943 0.1389 0.122 Uiso 1 1 calc R
H12C H 0.0122 0.5170 0.1540 0.122 Uiso 1 1 calc R
C13 C 0.1039(2) 0.4700(10) 0.2278(4) 0.040(3) Uani 1 1 d .
H13 H 0.1064 0.3905 0.2280 0.048 Uiso 1 1 calc R
C14 C 0.1348(2) 0.4595(9) 0.2898(3) 0.032(3) Uani 1 1 d .
C15 C 0.1615(2) 0.4459(9) 0.2995(4) 0.038(4) Uani 1 1 d .
C16 C 0.1729(2) 0.4749(10) 0.2773(4) 0.047(4) Uani 1 1 d .
H16 H 0.1603 0.5253 0.2579 0.057 Uiso 1 1 calc R
C17 C 0.1774(3) 0.3688(11) 0.2616(4) 0.074(5) Uani 1 1 d .
H17A H 0.1608 0.3277 0.2478 0.111 Uiso 1 1 calc R
H17B H 0.1903 0.3199 0.2804 0.111 Uiso 1 1 calc R
H17C H 0.1840 0.3907 0.2466 0.111 Uiso 1 1 calc R
C18 C 0.1991(2) 0.5358(9) 0.2980(4) 0.062(4) Uani 1 1 d .
H18A H 0.2056 0.5546 0.2826 0.093 Uiso 1 1 calc R
H18B H 0.2118 0.4866 0.3168 0.093 Uiso 1 1 calc R
H18C H 0.1968 0.6054 0.3079 0.093 Uiso 1 1 calc R
C19 C 0.1769(2) 0.3881(10) 0.3317(4) 0.045(4) Uani 1 1 d .
H19 H 0.1945 0.3710 0.3387 0.054 Uiso 1 1 calc R
C20 C 0.1685(3) 0.3549(11) 0.3534(4) 0.056(4) Uani 1 1 d .
H20 H 0.1804 0.3255 0.3759 0.067 Uiso 1 1 calc R
C21 C 0.1432(3) 0.3654(9) 0.3420(3) 0.037(3) Uani 1 1 d .
H21 H 0.1371 0.3349 0.3560 0.045 Uiso 1 1 calc R
C22 C 0.1253(3) 0.4172(9) 0.3114(4) 0.041(4) Uani 1 1 d .
C23 C 0.0954(2) 0.4215(10) 0.2973(3) 0.044(4) Uani 1 1 d .
H23 H 0.0878 0.4830 0.2795 0.053 Uiso 1 1 calc R
C24 C 0.0818(2) 0.3141(11) 0.2797(3) 0.065(4) Uani 1 1 d .
H24A H 0.0630 0.3213 0.2709 0.097 Uiso 1 1 calc R
H24B H 0.0891 0.2515 0.2964 0.097 Uiso 1 1 calc R
H24C H 0.0843 0.2989 0.2603 0.097 Uiso 1 1 calc R
C25 C 0.0897(3) 0.4518(11) 0.3260(4) 0.081(5) Uani 1 1 d .
H25A H 0.0978 0.5247 0.3365 0.121 Uiso 1 1 calc R
H25B H 0.0969 0.3930 0.3440 0.121 Uiso 1 1 calc R
H25C H 0.0707 0.4571 0.3158 0.121 Uiso 1 1 calc R
C26 C 0.1074(2) 0.9478(10) 0.2876(4) 0.044(4) Uani 1 1 d .
C27 C 0.0979(3) 0.9389(11) 0.3110(4) 0.053(4) Uani 1 1 d .
C28 C 0.0741(3) 0.8613(13) 0.3021(4) 0.075(5) Uani 1 1 d .
H28 H 0.0727 0.8002 0.2859 0.090 Uiso 1 1 calc R
C29 C 0.0492(3) 0.9425(13) 0.2821(4) 0.102(4) Uani 1 1 d .
H29A H 0.0332 0.8997 0.2755 0.154 Uiso 1 1 calc R
H29B H 0.0482 0.9723 0.2611 0.154 Uiso 1 1 calc R
H29C H 0.0510 1.0054 0.2973 0.154 Uiso 1 1 calc R
C30 C 0.0746(3) 0.8073(13) 0.3332(4) 0.102(4) Uani 1 1 d .
H30A H 0.0589 0.7601 0.3250 0.154 Uiso 1 1 calc R
H30B H 0.0748 0.8667 0.3485 0.154 Uiso 1 1 calc R
H30C H 0.0903 0.7604 0.3461 0.154 Uiso 1 1 calc R
C31 C 0.1103(3) 1.0044(11) 0.3425(4) 0.053(4) Uani 1 1 d .
H31 H 0.1040 0.9962 0.3578 0.064 Uiso 1 1 calc R
C32 C 0.1303(3) 1.0769(11) 0.3515(4) 0.054(4) Uani 1 1 d .
H32 H 0.1380 1.1197 0.3724 0.064 Uiso 1 1 calc R
C33 C 0.1386(2) 1.0843(9) 0.3283(4) 0.043(4) Uani 1 1 d .
H33 H 0.1526 1.1354 0.3342 0.052 Uiso 1 1 calc R
C34 C 0.1285(2) 1.0231(9) 0.2961(3) 0.035(3) Uani 1 1 d .
C35 C 0.1394(3) 1.0478(10) 0.2726(4) 0.058(4) Uani 1 1 d .
H35 H 0.1339 0.9848 0.2554 0.069 Uiso 1 1 calc R
C36 C 0.1699(2) 1.0570(10) 0.2922(3) 0.057(4) Uani 1 1 d .
H36A H 0.1753 1.0708 0.2754 0.085 Uiso 1 1 calc R
H36B H 0.1777 0.9862 0.3046 0.085 Uiso 1 1 calc R
H36C H 0.1758 1.1197 0.3088 0.085 Uiso 1 1 calc R
C37 C 0.1263(2) 1.1554(10) 0.2527(3) 0.057(4) Uani 1 1 d .
H37A H 0.1321 1.1721 0.2365 0.086 Uiso 1 1 calc R
H37B H 0.1310 1.2182 0.2692 0.086 Uiso 1 1 calc R
H37C H 0.1072 1.1452 0.2397 0.086 Uiso 1 1 calc R
C38 C 0.0790(2) 0.9194(10) 0.2258(4) 0.040(3) Uani 1 1 d .
H38 H 0.0734 0.9950 0.2251 0.048 Uiso 1 1 calc R
C39 C 0.0490(2) 0.9257(10) 0.1664(3) 0.038(3) Uani 1 1 d .
C40 C 0.0234(3) 0.9310(11) 0.1582(4) 0.057(4) Uani 1 1 d .
C41 C 0.0159(2) 0.8913(10) 0.1836(4) 0.056(4) Uani 1 1 d .
H41 H 0.0322 0.8666 0.2053 0.067 Uiso 1 1 calc R
C42 C -0.0023(3) 0.7907(12) 0.1691(4) 0.083(5) Uani 1 1 d .
H42A H -0.0069 0.7655 0.1860 0.124 Uiso 1 1 calc R
H42B H 0.0064 0.7290 0.1645 0.124 Uiso 1 1 calc R
H42C H -0.0183 0.8122 0.1473 0.124 Uiso 1 1 calc R
C43 C 0.0033(2) 0.9846(11) 0.1933(4) 0.072(5) Uani 1 1 d .
H43A H -0.0012 0.9549 0.2099 0.107 Uiso 1 1 calc R
H43B H -0.0127 1.0112 0.1724 0.107 Uiso 1 1 calc R
H43C H 0.0156 1.0477 0.2040 0.107 Uiso 1 1 calc R
C44 C 0.0046(3) 0.9807(12) 0.1269(4) 0.069(3) Uani 1 1 d .
H44 H -0.0130 0.9880 0.1213 0.082 Uiso 1 1 calc R
C45 C 0.0117(3) 1.0191(11) 0.1041(4) 0.078(5) Uani 1 1 d .
H45 H -0.0016 1.0475 0.0820 0.093 Uiso 1 1 calc R
C46 C 0.0370(3) 1.0177(12) 0.1121(4) 0.069(3) Uani 1 1 d .
H46 H 0.0414 1.0485 0.0963 0.082 Uiso 1 1 calc R
C47 C 0.0567(3) 0.9706(11) 0.1438(4) 0.053(4) Uani 1 1 d .
C48 C 0.0844(2) 0.9744(11) 0.1515(4) 0.053(4) Uani 1 1 d .
H48 H 0.0954 0.9214 0.1711 0.063 Uiso 1 1 calc R
C49 C 0.0948(2) 1.0931(12) 0.1626(4) 0.081(5) Uani 1 1 d .
H49A H 0.1131 1.0964 0.1686 0.122 Uiso 1 1 calc R
H49B H 0.0939 1.1142 0.1830 0.122 Uiso 1 1 calc R
H49C H 0.0842 1.1458 0.1435 0.122 Uiso 1 1 calc R
C50 C 0.0878(3) 0.9456(11) 0.1213(4) 0.076(5) Uani 1 1 d .
H50A H 0.1064 0.9508 0.1288 0.114 Uiso 1 1 calc R
H50B H 0.0776 0.9989 0.1022 0.114 Uiso 1 1 calc R
H50C H 0.0815 0.8684 0.1133 0.114 Uiso 1 1 calc R
C51 C 0.0509(3) 0.6867(10) 0.1305(4) 0.042(4) Uani 1 1 d .
C52 C 0.0322(3) 0.6753(13) 0.0915(4) 0.069(5) Uani 1 1 d .
C53 C 0.0060(5) 0.6704(16) 0.0780(5) 0.122(7) Uani 1 1 d .
H53 H -0.0008 0.6685 0.0929 0.147 Uiso 1 1 calc R
C54 C -0.0108(4) 0.668(2) 0.0422(7) 0.168(11) Uani 1 1 d .
H54 H -0.0293 0.6718 0.0324 0.202 Uiso 1 1 calc R
C55 C -0.0009(5) 0.660(2) 0.0210(6) 0.149(7) Uani 1 1 d .
H55 H -0.0121 0.6510 -0.0034 0.179 Uiso 1 1 calc R
C56 C 0.0252(4) 0.6660(15) 0.0359(5) 0.113(7) Uani 1 1 d .
H56 H 0.0318 0.6651 0.0208 0.136 Uiso 1 1 calc R
C57 C 0.0434(3) 0.6731(13) 0.0714(4) 0.086(5) Uani 1 1 d .
H57 H 0.0618 0.6761 0.0809 0.103 Uiso 1 1 calc R
C58 C 0.11674(19) 0.7349(8) 0.2212(3) 0.026(3) Uani 1 1 d .
C59 C 0.1402(2) 0.7715(9) 0.2221(4) 0.037(3) Uani 1 1 d .
C60 C 0.1408(3) 0.7929(10) 0.1918(3) 0.046(4) Uani 1 1 d .
H60 H 0.1255 0.7797 0.1696 0.056 Uiso 1 1 calc R
C61 C 0.1626(3) 0.8316(11) 0.1939(4) 0.061(4) Uani 1 1 d .
H61 H 0.1628 0.8477 0.1733 0.073 Uiso 1 1 calc R
C62 C 0.1851(3) 0.8482(10) 0.2264(4) 0.056(4) Uani 1 1 d .
H62 H 0.2006 0.8768 0.2280 0.067 Uiso 1 1 calc R
C63 C 0.1853(2) 0.8235(9) 0.2566(4) 0.049(4) Uani 1 1 d .
H63 H 0.2010 0.8316 0.2786 0.059 Uiso 1 1 calc R
C64 C 0.1627(3) 0.7871(9) 0.2545(3) 0.035(3) Uani 1 1 d .
C65 C 0.16089(17) 0.7678(8) 0.2862(3) 0.040(4) Uani 1 1 d D
H65A H 0.1476 0.8183 0.2854 0.060 Uiso 1 1 calc R
H65B H 0.1779 0.7835 0.3072 0.060 Uiso 1 1 calc R
H65C H 0.1560 0.6890 0.2866 0.060 Uiso 1 1 calc R
C66 C 0.1800(2) 0.6065(12) 0.4800(4) 0.041(4) Uani 1 1 d .
C67 C 0.1687(2) 0.7026(12) 0.4587(4) 0.042(3) Uani 1 1 d .
C68 C 0.1721(3) 0.8212(11) 0.4722(4) 0.057(4) Uani 1 1 d .
H68 H 0.1761 0.8160 0.4966 0.069 Uiso 1 1 calc R
C69 C 0.1480(3) 0.8952(12) 0.4523(4) 0.095(6) Uani 1 1 d .
H69A H 0.1515 0.9693 0.4637 0.143 Uiso 1 1 calc R
H69B H 0.1332 0.8593 0.4521 0.143 Uiso 1 1 calc R
H69C H 0.1439 0.9049 0.4284 0.143 Uiso 1 1 calc R
C70 C 0.1956(3) 0.8802(11) 0.4738(4) 0.085(5) Uani 1 1 d .
H70A H 0.1976 0.9562 0.4836 0.128 Uiso 1 1 calc R
H70B H 0.1926 0.8859 0.4503 0.128 Uiso 1 1 calc R
H70C H 0.2115 0.8363 0.4886 0.128 Uiso 1 1 calc R
C71 C 0.1551(3) 0.6880(13) 0.4225(4) 0.058(4) Uani 1 1 d .
H71 H 0.1474 0.7513 0.4076 0.069 Uiso 1 1 calc R
C72 C 0.1531(3) 0.5865(16) 0.4091(4) 0.068(5) Uani 1 1 d .
H72 H 0.1440 0.5780 0.3846 0.082 Uiso 1 1 calc R
C73 C 0.1647(3) 0.4863(13) 0.4314(5) 0.072(5) Uani 1 1 d .
H73 H 0.1629 0.4131 0.4217 0.086 Uiso 1 1 calc R
C74 C 0.1778(3) 0.5023(13) 0.4659(4) 0.052(4) Uani 1 1 d .
C75 C 0.1894(3) 0.3919(12) 0.4881(3) 0.065(4) Uani 1 1 d .
H75 H 0.1990 0.4148 0.5132 0.078 Uiso 1 1 calc R
C76 C 0.1683(3) 0.3044(13) 0.4829(5) 0.121(7) Uani 1 1 d .
H76A H 0.1558 0.3401 0.4878 0.182 Uiso 1 1 calc R
H76B H 0.1768 0.2404 0.4987 0.182 Uiso 1 1 calc R
H76C H 0.1589 0.2773 0.4588 0.182 Uiso 1 1 calc R
C77 C 0.2092(3) 0.3348(11) 0.4811(4) 0.091(6) Uani 1 1 d .
H77A H 0.2230 0.3891 0.4853 0.137 Uiso 1 1 calc R
H77B H 0.2003 0.3093 0.4569 0.137 Uiso 1 1 calc R
H77C H 0.2171 0.2697 0.4966 0.137 Uiso 1 1 calc R
C78 C 0.2194(3) 0.6307(9) 0.5351(4) 0.044(4) Uani 1 1 d .
H78 H 0.2277 0.6263 0.5220 0.052 Uiso 1 1 calc R
C79 C 0.2622(2) 0.6454(12) 0.5825(3) 0.041(3) Uani 1 1 d .
C80 C 0.2753(3) 0.7473(13) 0.5895(4) 0.047(4) Uani 1 1 d .
C81 C 0.2611(2) 0.8535(11) 0.5724(3) 0.048(4) Uani 1 1 d .
H81 H 0.2422 0.8440 0.5647 0.058 Uiso 1 1 calc R
C82 C 0.2632(3) 0.8741(10) 0.5399(3) 0.071(5) Uani 1 1 d .
H82A H 0.2539 0.9440 0.5283 0.106 Uiso 1 1 calc R
H82B H 0.2552 0.8103 0.5238 0.106 Uiso 1 1 calc R
H82C H 0.2817 0.8811 0.5470 0.106 Uiso 1 1 calc R
C83 C 0.2716(3) 0.9601(11) 0.5949(4) 0.081(5) Uani 1 1 d .
H83A H 0.2610 1.0255 0.5816 0.121 Uiso 1 1 calc R
H83B H 0.2899 0.9724 0.6017 0.121 Uiso 1 1 calc R
H83C H 0.2707 0.9507 0.6158 0.121 Uiso 1 1 calc R
C84 C 0.3023(3) 0.7499(13) 0.6100(4) 0.059(5) Uani 1 1 d .
H84 H 0.3114 0.8201 0.6160 0.070 Uiso 1 1 calc R
C85 C 0.3159(3) 0.6504(16) 0.6215(4) 0.073(5) Uani 1 1 d .
H85 H 0.3344 0.6537 0.6364 0.087 Uiso 1 1 calc R
C86 C 0.3038(3) 0.5433(12) 0.6125(3) 0.055(4) Uani 1 1 d .
H86 H 0.3137 0.4751 0.6192 0.066 Uiso 1 1 calc R
C87 C 0.2761(2) 0.5433(13) 0.5928(4) 0.050(4) Uani 1 1 d .
C88 C 0.2633(3) 0.4279(12) 0.5816(4) 0.058(4) Uani 1 1 d .
H88 H 0.2438 0.4392 0.5674 0.070 Uiso 1 1 calc R
C89 C 0.2718(3) 0.3662(12) 0.5583(4) 0.094(6) Uani 1 1 d .
H89A H 0.2628 0.2930 0.5508 0.142 Uiso 1 1 calc R
H89B H 0.2908 0.3543 0.5717 0.142 Uiso 1 1 calc R
H89C H 0.2670 0.4128 0.5379 0.142 Uiso 1 1 calc R
C90 C 0.2699(3) 0.3476(11) 0.6141(4) 0.087(5) Uani 1 1 d .
H90A H 0.2608 0.2751 0.6055 0.130 Uiso 1 1 calc R
H90B H 0.2640 0.3844 0.6284 0.130 Uiso 1 1 calc R
H90C H 0.2888 0.3344 0.6282 0.130 Uiso 1 1 calc R
C91 C 0.2092(2) 0.6181(13) 0.6655(3) 0.042(4) Uani 1 1 d .
C92 C 0.2204(3) 0.5144(13) 0.6839(4) 0.050(4) Uani 1 1 d .
C93 C 0.2171(3) 0.4044(12) 0.6655(4) 0.063(4) Uani 1 1 d .
H93 H 0.2116 0.4230 0.6410 0.075 Uiso 1 1 calc R
C94 C 0.1956(3) 0.3305(12) 0.6640(4) 0.099(6) Uani 1 1 d .
H94A H 0.1944 0.2593 0.6521 0.149 Uiso 1 1 calc R
H94B H 0.1787 0.3703 0.6512 0.149 Uiso 1 1 calc R
H94C H 0.1997 0.3144 0.6877 0.149 Uiso 1 1 calc R
C95 C 0.2430(3) 0.3407(12) 0.6814(4) 0.091(5) Uani 1 1 d .
H95A H 0.2404 0.2702 0.6686 0.137 Uiso 1 1 calc R
H95B H 0.2494 0.3232 0.7058 0.137 Uiso 1 1 calc R
H95C H 0.2560 0.3878 0.6801 0.137 Uiso 1 1 calc R
C96 C 0.2329(3) 0.5100(14) 0.7205(4) 0.066(5) Uani 1 1 d .
H96 H 0.2403 0.4415 0.7329 0.079 Uiso 1 1 calc R
C97 C 0.2341(3) 0.6078(15) 0.7373(4) 0.075(5) Uani 1 1 d .
H97 H 0.2429 0.6059 0.7620 0.090 Uiso 1 1 calc R
C98 C 0.2239(3) 0.7046(16) 0.7216(4) 0.083(6) Uani 1 1 d .
H98 H 0.2254 0.7689 0.7352 0.100 Uiso 1 1 calc R
C99 C 0.2107(3) 0.7151(12) 0.6846(5) 0.057(4) Uani 1 1 d .
C100 C 0.1982(2) 0.8274(11) 0.6663(4) 0.053(4) Uani 1 1 d .
H100 H 0.1924 0.8211 0.6412 0.063 Uiso 1 1 calc R
C101 C 0.2167(3) 0.9302(11) 0.6823(4) 0.088(5) Uani 1 1 d .
H10A H 0.2076 0.9987 0.6693 0.132 Uiso 1 1 calc R
H10B H 0.2324 0.9181 0.6811 0.132 Uiso 1 1 calc R
H10C H 0.2218 0.9391 0.7067 0.132 Uiso 1 1 calc R
C102 C 0.1738(3) 0.8508(12) 0.6695(4) 0.092(5) Uani 1 1 d .
H10D H 0.1658 0.9231 0.6583 0.137 Uiso 1 1 calc R
H10E H 0.1793 0.8541 0.6941 0.137 Uiso 1 1 calc R
H10F H 0.1609 0.7899 0.6580 0.137 Uiso 1 1 calc R
C103 C 0.1710(2) 0.5990(9) 0.6102(3) 0.039(3) Uani 1 1 d .
H103 H 0.1627 0.5854 0.6229 0.046 Uiso 1 1 calc R
C104 C 0.1281(3) 0.5790(12) 0.5600(3) 0.043(4) Uani 1 1 d .
C105 C 0.1177(3) 0.4709(13) 0.5497(4) 0.058(4) Uani 1 1 d .
C106 C 0.1343(3) 0.3653(13) 0.5550(4) 0.072(5) Uani 1 1 d .
H106 H 0.1522 0.3900 0.5611 0.086 Uiso 1 1 calc R
C107 C 0.1370(3) 0.2914(14) 0.5848(4) 0.119(7) Uani 1 1 d .
H10G H 0.1480 0.2256 0.5879 0.178 Uiso 1 1 calc R
H10H H 0.1195 0.2659 0.5791 0.178 Uiso 1 1 calc R
H10I H 0.1451 0.3357 0.6063 0.178 Uiso 1 1 calc R
C108 C 0.1214(3) 0.2998(11) 0.5201(4) 0.083(5) Uani 1 1 d .
H10J H 0.1208 0.3483 0.5021 0.125 Uiso 1 1 calc R
H10K H 0.1036 0.2776 0.5133 0.125 Uiso 1 1 calc R
H10L H 0.1318 0.2320 0.5229 0.125 Uiso 1 1 calc R
C109 C 0.0905(3) 0.4611(13) 0.5357(4) 0.060(4) Uani 1 1 d .
H109 H 0.0829 0.3878 0.5298 0.072 Uiso 1 1 calc R
C110 C 0.0745(3) 0.5508(17) 0.5301(4) 0.079(6) Uani 1 1 d .
H110 H 0.0562 0.5400 0.5196 0.095 Uiso 1 1 calc R
C111 C 0.0851(3) 0.6561(15) 0.5396(4) 0.064(5) Uani 1 1 d .
H111 H 0.0741 0.7191 0.5358 0.077 Uiso 1 1 calc R
C112 C 0.1123(3) 0.6724(12) 0.5550(3) 0.048(4) Uani 1 1 d .
C113 C 0.1224(3) 0.7952(13) 0.5651(4) 0.069(5) Uani 1 1 d .
H113 H 0.1419 0.7962 0.5763 0.082 Uiso 1 1 calc R
C114 C 0.1101(3) 0.8765(12) 0.5338(4) 0.101(6) Uani 1 1 d .
H11D H 0.1174 0.9525 0.5415 0.151 Uiso 1 1 calc R
H11E H 0.0910 0.8790 0.5235 0.151 Uiso 1 1 calc R
H11F H 0.1139 0.8498 0.5163 0.151 Uiso 1 1 calc R
C115 C 0.1150(3) 0.8427(13) 0.5908(4) 0.119(7) Uani 1 1 d .
H11G H 0.1216 0.9203 0.5972 0.178 Uiso 1 1 calc R
H11H H 0.1229 0.7954 0.6117 0.178 Uiso 1 1 calc R
H11I H 0.0959 0.8426 0.5797 0.178 Uiso 1 1 calc R
C116 C 0.1293(3) 0.6147(14) 0.4883(4) 0.054(3) Uani 1 1 d .
C117 C 0.1042(3) 0.6123(13) 0.4546(4) 0.054(3) Uani 1 1 d .
C118 C 0.0993(4) 0.5183(16) 0.4334(5) 0.131(6) Uani 1 1 d .
H118 H 0.1110 0.4562 0.4395 0.157 Uiso 1 1 calc R
C119 C 0.0752(4) 0.5260(17) 0.4021(5) 0.131(6) Uani 1 1 d .
H119 H 0.0703 0.4653 0.3860 0.157 Uiso 1 1 calc R
C120 C 0.0584(4) 0.613(2) 0.3931(5) 0.149(7) Uani 1 1 d .
H120 H 0.0419 0.6118 0.3719 0.179 Uiso 1 1 calc R
C121 C 0.0657(4) 0.7027(18) 0.4152(6) 0.158(7) Uani 1 1 d .
H121 H 0.0544 0.7662 0.4088 0.190 Uiso 1 1 calc R
C122 C 0.0889(4) 0.7035(17) 0.4462(5) 0.158(7) Uani 1 1 d .
H122 H 0.0940 0.7669 0.4614 0.190 Uiso 1 1 calc R
C123 C 0.1918(2) 0.7608(10) 0.5716(3) 0.032(3) Uani 1 1 d .
C124 C 0.1927(3) 0.8784(15) 0.5717(4) 0.059(5) Uani 1 1 d .
C125 C 0.1734(3) 0.9537(16) 0.5476(4) 0.077(5) Uani 1 1 d .
H125 H 0.1577 0.9254 0.5280 0.092 Uiso 1 1 calc R
C126 C 0.1777(5) 1.0725(17) 0.5528(7) 0.116(9) Uani 1 1 d .
H126 H 0.1648 1.1224 0.5361 0.140 Uiso 1 1 calc R
C127 C 0.1993(5) 1.1169(19) 0.5804(7) 0.107(8) Uani 1 1 d .
H127 H 0.2017 1.1965 0.5832 0.128 Uiso 1 1 calc R
C128 C 0.2170(4) 1.0468(18) 0.6035(5) 0.087(6) Uani 1 1 d .
H128 H 0.2322 1.0771 0.6233 0.104 Uiso 1 1 calc R
C129 C 0.2142(4) 0.9292(15) 0.5997(5) 0.066(5) Uani 1 1 d .
C130 C 0.2354(2) 0.8501(9) 0.6267(3) 0.059(4) Uani 1 1 d D
H13A H 0.2281 0.8045 0.6378 0.088 Uiso 1 1 calc R
H13B H 0.2501 0.8951 0.6445 0.088 Uiso 1 1 calc R
H13C H 0.2417 0.8001 0.6152 0.088 Uiso 1 1 calc R
N1 N 0.08733(17) 0.5191(7) 0.1978(3) 0.031(3) Uani 1 1 d .
N2 N 0.11740(17) 0.5265(7) 0.2579(3) 0.029(3) Uani 1 1 d .
N3 N 0.09700(18) 0.8748(8) 0.2569(3) 0.035(3) Uani 1 1 d .
N4 N 0.06906(18) 0.8633(7) 0.1969(3) 0.033(3) Uani 1 1 d .
N5 N 0.19326(18) 0.6206(8) 0.5181(3) 0.035(3) Uani 1 1 d .
N6 N 0.23428(19) 0.6464(8) 0.5690(3) 0.044(3) Uani 1 1 d .
N7 N 0.19670(18) 0.6186(8) 0.6275(3) 0.038(3) Uani 1 1 d .
N8 N 0.15662(19) 0.5977(7) 0.5756(3) 0.035(3) Uani 1 1 d .
O1 O 0.07431(15) 0.7060(6) 0.1449(2) 0.037(2) Uani 1 1 d .
O2 O 0.04102(13) 0.6704(6) 0.1502(2) 0.040(2) Uani 1 1 d .
O3 O 0.14229(15) 0.5244(7) 0.5016(2) 0.045(2) Uani 1 1 d .
O4 O 0.13987(14) 0.7079(7) 0.5048(2) 0.046(2) Uani 1 1 d .
Cl1 Cl 0.06495(6) 0.6551(2) 0.23667(8) 0.0425(9) Uani 1 1 d .
Cl2 Cl 0.12437(6) 0.6889(3) 0.32117(8) 0.0447(9) Uani 1 1 d .
Cl3 Cl 0.20122(6) 0.4580(3) 0.57651(8) 0.0441(9) Uani 1 1 d .
Cl4 Cl 0.25829(6) 0.5907(3) 0.65162(9) 0.0622(11) Uani 1 1 d .
Mo1 Mo 0.07944(2) 0.69440(9) 0.19658(3) 0.0342(3) Uani 1 1 d .
Mo2 Mo 0.110630(19) 0.70425(8) 0.26013(3) 0.0320(3) Uani 1 1 d D
Mo3 Mo 0.17390(2) 0.62065(9) 0.54506(3) 0.0338(3) Uani 1 1 d .
Mo4 Mo 0.21699(2) 0.64473(9) 0.59979(3) 0.0350(3) Uani 1 1 d D

loop_
_atom_site_aniso_label
_atom_site_aniso_U_11
_atom_site_aniso_U_22
_atom_site_aniso_U_33
_atom_site_aniso_U_23
_atom_site_aniso_U_13
_atom_site_aniso_U_12
C1 0.060(10) 0.025(8) 0.031(10) -0.010(7) 0.021(9) -0.004(7)
C2 0.053(10) 0.062(10) 0.021(9) -0.018(7) 0.021(8) -0.023(8)
C3 0.035(9) 0.097(12) 0.044(11) -0.030(9) 0.027(9) -0.001(8)
C4 0.077(12) 0.164(18) 0.063(14) 0.014(12) 0.042(12) 0.024(12)
C5 0.080(11) 0.082(12) 0.063(12) -0.003(9) 0.053(11) -0.013(9)
C6 0.055(10) 0.060(10) 0.052(11) -0.021(8) 0.037(10) 0.000(8)
C7 0.087(13) 0.090(13) 0.028(10) -0.002(9) 0.034(11) -0.006(10)
C8 0.060(10) 0.041(10) 0.058(12) -0.004(8) 0.021(10) -0.018(7)
C9 0.044(9) 0.057(10) 0.055(12) -0.006(8) 0.036(9) 0.006(8)
C10 0.061(10) 0.025(9) 0.051(11) -0.009(7) 0.021(9) -0.015(7)
C11 0.073(11) 0.072(12) 0.037(10) -0.001(8) 0.026(9) -0.004(8)
C12 0.071(12) 0.093(13) 0.084(14) 0.024(10) 0.044(11) 0.014(10)
C13 0.031(6) 0.024(6) 0.067(9) 0.015(6) 0.027(6) 0.005(5)
C14 0.048(9) 0.015(7) 0.019(9) -0.012(6) 0.008(8) 0.002(6)
C15 0.020(7) 0.017(7) 0.058(11) -0.011(7) 0.008(8) -0.003(6)
C16 0.038(9) 0.035(9) 0.080(12) 0.016(8) 0.038(9) 0.002(7)
C17 0.090(12) 0.062(11) 0.093(14) -0.040(9) 0.064(12) -0.028(9)
C18 0.040(9) 0.037(9) 0.108(14) 0.020(8) 0.039(10) 0.009(7)
C19 0.036(8) 0.035(9) 0.052(11) 0.005(8) 0.014(9) 0.000(7)
C20 0.043(10) 0.057(10) 0.051(11) 0.002(8) 0.013(9) -0.005(8)
C21 0.068(10) 0.024(8) 0.017(9) 0.014(6) 0.020(8) 0.004(7)
C22 0.074(11) 0.015(8) 0.052(11) -0.007(7) 0.046(10) -0.005(7)
C23 0.043(9) 0.051(10) 0.028(10) 0.012(7) 0.012(8) 0.000(7)
C24 0.065(10) 0.085(12) 0.046(11) -0.020(9) 0.031(9) -0.009(9)
C25 0.085(12) 0.087(12) 0.105(15) -0.019(10) 0.074(12) -0.006(9)
C26 0.041(9) 0.021(8) 0.064(12) 0.004(7) 0.023(9) 0.014(6)
C27 0.046(10) 0.054(10) 0.074(13) -0.008(9) 0.041(10) 0.010(8)
C28 0.051(10) 0.099(13) 0.084(14) -0.045(11) 0.042(11) 0.011(10)
C29 0.097(10) 0.148(12) 0.092(11) -0.041(9) 0.071(10) -0.042(9)
C30 0.097(10) 0.148(12) 0.092(11) -0.041(9) 0.071(10) -0.042(9)
C31 0.093(13) 0.036(10) 0.038(11) -0.003(8) 0.039(10) 0.024(8)
C32 0.059(10) 0.039(10) 0.062(12) -0.025(8) 0.032(10) -0.020(8)
C33 0.032(8) 0.028(9) 0.061(12) -0.010(8) 0.018(9) -0.010(6)
C34 0.035(8) 0.009(7) 0.027(9) -0.003(6) -0.006(7) 0.003(6)
C35 0.100(13) 0.032(9) 0.077(13) 0.007(8) 0.071(12) 0.003(8)
C36 0.042(9) 0.060(10) 0.072(12) 0.001(8) 0.033(9) -0.008(7)
C37 0.065(10) 0.041(10) 0.068(12) 0.000(8) 0.036(9) -0.007(7)
C38 0.031(6) 0.024(6) 0.067(9) 0.015(6) 0.027(6) 0.005(5)
C39 0.037(9) 0.039(9) 0.035(10) 0.013(7) 0.017(8) 0.007(7)
C40 0.040(10) 0.046(10) 0.072(13) -0.002(8) 0.019(10) -0.023(7)
C41 0.012(7) 0.036(9) 0.094(13) -0.003(9) 0.010(8) -0.005(6)
C42 0.078(12) 0.096(13) 0.088(14) -0.007(11) 0.052(11) -0.005(10)
C43 0.062(11) 0.088(12) 0.083(13) 0.014(10) 0.051(11) 0.012(9)
C44 0.057(8) 0.073(8) 0.060(9) 0.022(7) 0.020(8) 0.020(6)
C45 0.101(14) 0.066(12) 0.053(12) 0.022(9) 0.030(12) 0.018(10)
C46 0.057(8) 0.073(8) 0.060(9) 0.022(7) 0.020(8) 0.020(6)
C47 0.050(10) 0.051(10) 0.057(12) 0.012(8) 0.028(10) 0.004(8)
C48 0.044(9) 0.065(11) 0.058(12) 0.024(9) 0.033(9) 0.003(8)
C49 0.042(10) 0.108(14) 0.070(13) -0.004(10) 0.012(10) -0.017(9)
C50 0.104(13) 0.065(11) 0.076(13) 0.013(9) 0.059(12) -0.016(9)
C51 0.059(10) 0.031(9) 0.048(11) 0.011(8) 0.037(10) 0.025(8)
C52 0.056(12) 0.086(13) 0.034(12) -0.008(9) 0.002(11) -0.001(10)
C53 0.119(19) 0.16(2) 0.066(17) -0.034(15) 0.033(16) -0.043(16)
C54 0.093(18) 0.28(3) 0.10(2) -0.09(2) 0.023(18) -0.068(18)
C55 0.092(13) 0.208(18) 0.057(12) -0.027(12) -0.023(10) -0.018(12)
C56 0.128(18) 0.162(19) 0.032(13) -0.029(13) 0.029(14) -0.023(15)
C57 0.087(14) 0.117(15) 0.041(13) 0.009(11) 0.025(12) 0.019(11)
C58 0.021(7) 0.022(7) 0.033(9) -0.014(6) 0.013(7) -0.014(5)
C59 0.031(8) 0.040(9) 0.039(10) -0.007(7) 0.019(8) -0.015(6)
C60 0.048(9) 0.058(10) 0.040(10) -0.004(8) 0.029(8) -0.005(7)
C61 0.050(10) 0.087(12) 0.044(11) -0.007(9) 0.023(10) -0.007(9)
C62 0.062(11) 0.060(10) 0.077(13) 0.015(9) 0.059(11) 0.004(8)
C63 0.047(9) 0.035(9) 0.070(12) -0.013(8) 0.034(9) -0.010(7)
C64 0.065(10) 0.029(8) 0.034(9) 0.006(7) 0.042(9) 0.002(7)
C65 0.029(7) 0.014(7) 0.075(11) -0.011(7) 0.026(8) -0.005(5)
C66 0.044(9) 0.051(10) 0.039(11) 0.001(9) 0.030(9) -0.005(8)
C67 0.038(8) 0.050(10) 0.045(11) 0.002(9) 0.026(8) -0.005(8)
C68 0.067(11) 0.045(11) 0.065(12) 0.017(8) 0.037(10) 0.009(8)
C69 0.078(12) 0.100(14) 0.116(16) 0.043(12) 0.057(13) 0.036(10)
C70 0.066(11) 0.085(12) 0.114(16) -0.008(10) 0.054(12) -0.025(9)
C71 0.072(11) 0.061(12) 0.044(12) 0.000(10) 0.032(10) 0.004(9)
C72 0.072(12) 0.090(14) 0.035(12) 0.014(11) 0.023(10) -0.020(10)
C73 0.119(15) 0.058(12) 0.071(14) -0.024(11) 0.072(13) -0.034(10)
C74 0.082(12) 0.058(12) 0.028(11) -0.001(9) 0.037(10) 0.003(9)
C75 0.100(13) 0.055(11) 0.027(10) -0.008(8) 0.025(10) 0.007(10)
C76 0.160(19) 0.080(14) 0.17(2) 0.026(13) 0.116(18) 0.000(13)
C77 0.101(13) 0.077(13) 0.115(16) 0.007(10) 0.071(13) 0.023(10)
C78 0.048(10) 0.045(9) 0.053(11) -0.012(8) 0.036(9) -0.015(7)
C79 0.036(9) 0.053(10) 0.022(9) 0.007(7) 0.008(7) 0.014(8)
C80 0.046(10) 0.059(11) 0.035(10) -0.010(8) 0.021(9) -0.005(9)
C81 0.045(9) 0.046(10) 0.032(10) -0.002(8) 0.005(8) -0.010(8)
C82 0.089(12) 0.061(11) 0.065(12) 0.007(9) 0.042(11) -0.019(8)
C83 0.092(13) 0.081(12) 0.085(14) -0.028(10) 0.058(12) -0.017(10)
C84 0.087(14) 0.047(11) 0.056(13) -0.001(9) 0.047(12) 0.000(9)
C85 0.060(11) 0.117(16) 0.056(12) -0.036(12) 0.041(10) -0.047(12)
C86 0.036(9) 0.063(11) 0.058(12) 0.008(8) 0.019(9) 0.012(8)
C87 0.030(9) 0.063(11) 0.061(12) -0.009(9) 0.027(9) -0.006(8)
C88 0.040(9) 0.088(13) 0.040(11) 0.019(9) 0.017(9) 0.014(8)
C89 0.100(13) 0.086(13) 0.115(16) -0.036(11) 0.069(13) -0.008(10)
C90 0.093(13) 0.065(12) 0.102(15) 0.019(10) 0.051(12) 0.010(9)
C91 0.030(8) 0.080(12) 0.017(9) 0.004(9) 0.013(8) 0.006(8)
C92 0.053(10) 0.070(12) 0.046(11) -0.004(10) 0.040(10) 0.003(8)
C93 0.090(13) 0.060(11) 0.034(11) 0.011(8) 0.029(10) 0.029(10)
C94 0.087(13) 0.077(13) 0.121(17) 0.028(11) 0.045(13) -0.015(10)
C95 0.120(15) 0.094(14) 0.088(15) 0.022(11) 0.073(13) 0.004(11)
C96 0.081(12) 0.086(13) 0.024(11) 0.004(9) 0.022(10) 0.026(10)
C97 0.084(13) 0.087(15) 0.042(12) 0.034(11) 0.024(11) 0.031(11)
C98 0.098(14) 0.119(17) 0.032(12) -0.041(12) 0.034(12) -0.015(12)
C99 0.071(11) 0.042(10) 0.095(15) -0.005(10) 0.069(12) -0.001(8)
C100 0.056(10) 0.053(11) 0.048(11) -0.019(8) 0.026(9) -0.008(8)
C101 0.092(13) 0.077(13) 0.088(15) -0.017(10) 0.043(12) -0.024(10)
C102 0.092(13) 0.090(13) 0.120(16) -0.008(11) 0.074(13) 0.005(10)
C103 0.040(9) 0.058(10) 0.014(9) -0.002(7) 0.012(8) 0.010(7)
C104 0.052(10) 0.056(11) 0.030(10) 0.014(8) 0.029(9) 0.011(8)
C105 0.055(10) 0.066(12) 0.080(13) -0.008(9) 0.053(10) 0.010(9)
C106 0.058(11) 0.078(13) 0.085(14) -0.062(11) 0.043(11) -0.041(9)
C107 0.154(19) 0.146(18) 0.086(16) 0.036(13) 0.084(16) 0.060(14)
C108 0.092(12) 0.067(11) 0.126(17) 0.022(11) 0.082(13) 0.010(9)
C109 0.038(9) 0.081(12) 0.060(12) -0.016(9) 0.024(9) -0.017(9)
C110 0.045(11) 0.135(18) 0.052(13) 0.028(12) 0.021(10) 0.028(12)
C111 0.044(11) 0.110(15) 0.037(11) 0.009(10) 0.020(9) 0.019(10)
C112 0.047(10) 0.057(11) 0.042(10) 0.000(8) 0.025(9) 0.009(8)
C113 0.047(9) 0.064(12) 0.093(15) 0.009(11) 0.035(10) 0.007(9)
C114 0.132(16) 0.086(14) 0.097(16) 0.027(12) 0.068(14) 0.019(11)
C115 0.175(19) 0.130(16) 0.096(16) -0.045(12) 0.102(16) 0.011(13)
C116 0.033(6) 0.077(9) 0.037(8) 0.012(7) 0.007(6) 0.007(6)
C117 0.033(6) 0.077(9) 0.037(8) 0.012(7) 0.007(6) 0.007(6)
C118 0.098(13) 0.133(13) 0.071(14) -0.030(11) -0.019(9) -0.010(11)
C119 0.098(13) 0.133(13) 0.071(14) -0.030(11) -0.019(9) -0.010(11)
C120 0.092(13) 0.208(18) 0.057(12) -0.027(12) -0.023(10) -0.018(12)
C121 0.107(14) 0.146(13) 0.091(15) 0.006(12) -0.039(9) 0.023(12)
C122 0.107(14) 0.146(13) 0.091(15) 0.006(12) -0.039(9) 0.023(12)
C123 0.022(7) 0.038(8) 0.019(8) 0.006(6) -0.001(6) -0.008(6)
C124 0.041(10) 0.089(14) 0.055(12) -0.023(12) 0.030(10) 0.009(10)
C125 0.067(12) 0.092(15) 0.096(16) 0.014(12) 0.059(12) 0.017(11)
C126 0.16(2) 0.047(15) 0.19(3) 0.062(15) 0.13(2) 0.066(14)
C127 0.12(2) 0.066(17) 0.14(3) -0.028(16) 0.07(2) -0.013(15)
C128 0.102(17) 0.086(17) 0.089(18) -0.028(13) 0.061(15) -0.012(13)
C129 0.109(16) 0.045(12) 0.073(15) 0.013(11) 0.067(14) 0.011(11)
C130 0.060(10) 0.054(10) 0.067(12) -0.024(9) 0.036(10) -0.037(8)
N1 0.033(6) 0.028(6) 0.031(8) 0.007(6) 0.017(6) 0.017(5)
N2 0.029(6) 0.017(6) 0.047(8) 0.002(5) 0.025(6) -0.005(5)
N3 0.045(7) 0.030(7) 0.046(8) -0.022(6) 0.035(7) -0.013(5)
N4 0.045(7) 0.024(6) 0.030(7) -0.008(6) 0.020(6) -0.010(5)
N5 0.026(6) 0.048(7) 0.019(7) 0.013(6) 0.003(6) 0.008(5)
N6 0.032(7) 0.063(8) 0.039(8) -0.005(7) 0.019(7) -0.002(6)
N7 0.021(6) 0.064(8) 0.028(7) -0.001(6) 0.013(6) 0.001(5)
N8 0.034(7) 0.045(7) 0.036(8) 0.006(6) 0.026(7) 0.007(5)
O1 0.027(5) 0.052(6) 0.030(6) 0.001(4) 0.013(5) -0.002(5)
O2 0.019(5) 0.051(6) 0.026(6) -0.001(4) -0.005(4) -0.006(4)
O3 0.046(6) 0.052(6) 0.028(6) -0.007(5) 0.012(5) -0.004(5)
O4 0.031(5) 0.069(7) 0.037(6) 0.008(5) 0.016(5) 0.015(5)
Cl1 0.041(2) 0.044(2) 0.046(2) -0.0006(17) 0.0255(19) -0.0001(16)
Cl2 0.053(2) 0.048(2) 0.031(2) -0.0014(17) 0.0203(19) -0.0043(17)
Cl3 0.043(2) 0.051(2) 0.038(2) 0.0037(18) 0.021(2) 0.0048(16)
Cl4 0.048(2) 0.094(3) 0.038(3) 0.004(2) 0.018(2) 0.008(2)
Mo1 0.0330(7) 0.0366(7) 0.0326(8) 0.0005(6) 0.0170(7) -0.0001(6)
Mo2 0.0334(7) 0.0309(7) 0.0337(8) -0.0008(6) 0.0189(6) 0.0011(5)
Mo3 0.0340(7) 0.0412(8) 0.0287(8) 0.0008(6) 0.0180(7) 0.0029(6)
Mo4 0.0337(7) 0.0434(8) 0.0293(8) -0.0003(6) 0.0174(7) 0.0008(6)

loop_
_atom_type_symbol
_atom_type_description
_atom_type_scat_dispersion_real
_atom_type_scat_dispersion_imag
_atom_type_scat_source
C C 0.0033 0.0016 'International Tables Vol C Tables 4.2.6.8 and 6.1.1.4'
H H 0.0000 0.0000 'International Tables Vol C Tables 4.2.6.8 and 6.1.1.4'
N N 0.0061 0.0033 'International Tables Vol C Tables 4.2.6.8 and 6.1.1.4'
O O 0.0106 0.0060 'International Tables Vol C Tables 4.2.6.8 and 6.1.1.4'
Cl Cl 0.1484 0.1585 'International Tables Vol C Tables 4.2.6.8 and 6.1.1.4'
Mo Mo -1.6832 0.6857 'International Tables Vol C Tables 4.2.6.8 and 6.1.1.4'

loop_
_geom_angle_atom_site_label_1
_geom_angle_atom_site_label_2
_geom_angle_atom_site_label_3
_geom_angle
C2 C1 C9 121.8(12)
C2 C1 N1 118.0(11)
C9 C1 N1 119.6(12)
C1 C2 C6 117.8(12)
C1 C2 C3 123.2(12)
C6 C2 C3 118.6(12)
C4 C3 C2 109.2(13)
C4 C3 C5 108.4(11)
C2 C3 C5 114.0(12)
C4 C3 H3 108.4
C2 C3 H3 108.4
C5 C3 H3 108.4
C3 C4 H4A 109.5
C3 C4 H4B 109.5
H4A C4 H4B 109.5
C3 C4 H4C 109.5
H4A C4 H4C 109.5
H4B C4 H4C 109.5
C3 C5 H5A 109.5
C3 C5 H5B 109.5
H5A C5 H5B 109.5
C3 C5 H5C 109.5
H5A C5 H5C 109.5
H5B C5 H5C 109.5
C7 C6 C2 119.9(12)
C7 C6 H6 120.1
C2 C6 H6 120.1
C8 C7 C6 123.3(14)
C8 C7 H7 118.4
C6 C7 H7 118.4
C7 C8 C9 118.1(13)
C7 C8 H8 121.0
C9 C8 H8 121.0
C8 C9 C1 119.1(12)
C8 C9 C10 118.9(13)
C1 C9 C10 121.9(13)
C9 C10 C11 110.4(10)
C9 C10 C12 112.2(11)
C11 C10 C12 109.0(10)
C9 C10 H10 108.4
C11 C10 H10 108.4
C12 C10 H10 108.4
C10 C11 H11A 109.5
C10 C11 H11B 109.5
H11A C11 H11B 109.5
C10 C11 H11C 109.5
H11A C11 H11C 109.5
H11B C11 H11C 109.5
C10 C12 H12A 109.5
C10 C12 H12B 109.5
H12A C12 H12B 109.5
C10 C12 H12C 109.5
H12A C12 H12C 109.5
H12B C12 H12C 109.5
N1 C13 N2 123.4(12)
N1 C13 H13 118.3
N2 C13 H13 118.3
C15 C14 C22 121.8(12)
C15 C14 N2 117.4(11)
C22 C14 N2 120.7(11)
C19 C15 C14 112.9(12)
C19 C15 C16 120.6(11)
C14 C15 C16 126.2(12)
C15 C16 C18 112.0(11)
C15 C16 C17 111.6(10)
C18 C16 C17 107.3(10)
C15 C16 H16 108.6
C18 C16 H16 108.6
C17 C16 H16 108.6
C16 C17 H17A 109.5
C16 C17 H17B 109.5
H17A C17 H17B 109.5
C16 C17 H17C 109.5
H17A C17 H17C 109.5
H17B C17 H17C 109.5
C16 C18 H18A 109.5
C16 C18 H18B 109.5
H18A C18 H18B 109.5
C16 C18 H18C 109.5
H18A C18 H18C 109.5
H18B C18 H18C 109.5
C20 C19 C15 125.8(12)
C20 C19 H19 117.1
C15 C19 H19 117.1
C21 C20 C19 117.7(14)
C21 C20 H20 121.2
C19 C20 H20 121.2
C20 C21 C22 124.6(13)
C20 C21 H21 117.7
C22 C21 H21 117.7
C21 C22 C14 116.9(12)
C21 C22 C23 123.7(11)
C14 C22 C23 119.0(12)
C24 C23 C25 110.1(10)
C24 C23 C22 112.4(10)
C25 C23 C22 112.1(11)
C24 C23 H23 107.3
C25 C23 H23 107.3
C22 C23 H23 107.3
C23 C24 H24A 109.5
C23 C24 H24B 109.5
H24A C24 H24B 109.5
C23 C24 H24C 109.5
H24A C24 H24C 109.5
H24B C24 H24C 109.5
C23 C25 H25A 109.5
C23 C25 H25B 109.5
H25A C25 H25B 109.5
C23 C25 H25C 109.5
H25A C25 H25C 109.5
H25B C25 H25C 109.5
C34 C26 C27 118.8(13)
C34 C26 N3 120.2(12)
C27 C26 N3 120.8(11)
C31 C27 C26 119.2(13)
C31 C27 C28 119.9(13)
C26 C27 C28 120.9(13)
C30 C28 C27 115.7(13)
C30 C28 C29 109.7(11)
C27 C28 C29 104.3(12)
C30 C28 H28 109.0
C27 C28 H28 109.0
C29 C28 H28 109.0
C28 C29 H29A 109.5
C28 C29 H29B 109.5
H29A C29 H29B 109.5
C28 C29 H29C 109.5
H29A C29 H29C 109.5
H29B C29 H29C 109.5
C28 C30 H30A 109.5
C28 C30 H30B 109.5
H30A C30 H30B 109.5
C28 C30 H30C 109.5
H30A C30 H30C 109.5
H30B C30 H30C 109.5
C32 C31 C27 123.9(13)
C32 C31 H31 118.0
C27 C31 H31 118.0
C31 C32 C33 115.2(13)
C31 C32 H32 122.4
C33 C32 H32 122.4
C32 C33 C34 127.2(12)
C32 C33 H33 116.4
C34 C33 H33 116.4
C26 C34 C33 115.5(12)
C26 C34 C35 124.8(12)
C33 C34 C35 119.6(11)
C37 C35 C34 106.9(10)
C37 C35 C36 111.6(10)
C34 C35 C36 114.6(11)
C37 C35 H35 107.9
C34 C35 H35 107.9
C36 C35 H35 107.9
C35 C36 H36A 109.5
C35 C36 H36B 109.5
H36A C36 H36B 109.5
C35 C36 H36C 109.5
H36A C36 H36C 109.5
H36B C36 H36C 109.5
C35 C37 H37A 109.5
C35 C37 H37B 109.5
H37A C37 H37B 109.5
C35 C37 H37C 109.5
H37A C37 H37C 109.5
H37B C37 H37C 109.5
N4 C38 N3 122.8(12)
N4 C38 H38 118.6
N3 C38 H38 118.6
C40 C39 C47 121.5(13)
C40 C39 N4 121.5(12)
C47 C39 N4 116.7(11)
C39 C40 C44 119.0(14)
C39 C40 C41 120.9(13)
C44 C40 C41 119.9(13)
C40 C41 C42 110.5(12)
C40 C41 C43 112.5(11)
C42 C41 C43 109.9(10)
C40 C41 H41 107.9
C42 C41 H41 107.9
C43 C41 H41 107.9
C41 C42 H42A 109.5
C41 C42 H42B 109.5
H42A C42 H42B 109.5
C41 C42 H42C 109.5
H42A C42 H42C 109.5
H42B C42 H42C 109.5
C41 C43 H43A 109.5
C41 C43 H43B 109.5
H43A C43 H43B 109.5
C41 C43 H43C 109.5
H43A C43 H43C 109.5
H43B C43 H43C 109.5
C45 C44 C40 119.8(15)
C45 C44 H44 120.1
C40 C44 H44 120.1
C46 C45 C44 122.0(16)
C46 C45 H45 119.0
C44 C45 H45 119.0
C45 C46 C47 120.0(15)
C45 C46 H46 120.0
C47 C46 H46 120.0
C46 C47 C39 117.5(13)
C46 C47 C48 117.4(13)
C39 C47 C48 125.1(13)
C47 C48 C50 115.6(12)
C47 C48 C49 108.4(11)
C50 C48 C49 106.5(11)
C47 C48 H48 108.7
C50 C48 H48 108.7
C49 C48 H48 108.7
C48 C49 H49A 109.5
C48 C49 H49B 109.5
H49A C49 H49B 109.5
C48 C49 H49C 109.5
H49A C49 H49C 109.5
H49B C49 H49C 109.5
C48 C50 H50A 109.5
C48 C50 H50B 109.5
H50A C50 H50B 109.5
C48 C50 H50C 109.5
H50A C50 H50C 109.5
H50B C50 H50C 109.5
O1 C51 O2 117.7(13)
O1 C51 C52 125.7(13)
O2 C51 C52 116.5(13)
O1 C51 Mo1 59.2(7)
O2 C51 Mo1 58.5(6)
C52 C51 Mo1 174.6(11)
C53 C52 C57 123.2(18)
C53 C52 C51 120.5(18)
C57 C52 C51 116.3(15)
C52 C53 C54 119(2)
C52 C53 H53 120.3
C54 C53 H53 120.3
C55 C54 C53 120(2)
C55 C54 H54 120.0
C53 C54 H54 120.0
C56 C55 C54 118(2)
C56 C55 H55 121.2
C54 C55 H55 121.2
C55 C56 C57 126(2)
C55 C56 H56 117.1
C57 C56 H56 117.1
C52 C57 C56 113.6(17)
C52 C57 H57 123.2
C56 C57 H57 123.2
C59 C58 Mo1 152.6(9)
C59 C58 Mo2 130.2(9)
Mo1 C58 Mo2 77.1(4)
C64 C59 C60 119.6(11)
C64 C59 C58 117.7(11)
C60 C59 C58 122.7(12)
C61 C60 C59 120.7(13)
C61 C60 H60 119.7
C59 C60 H60 119.7
C60 C61 C62 119.5(14)
C60 C61 H61 120.2
C62 C61 H61 120.2
C63 C62 C61 120.8(13)
C63 C62 H62 119.6
C61 C62 H62 119.6
C64 C63 C62 119.7(13)
C64 C63 H63 120.1
C62 C63 H63 120.1
C63 C64 C59 119.6(12)
C63 C64 C65 122.6(12)
C59 C64 C65 117.7(11)
C64 C65 H65A 109.5
C64 C65 H65B 109.5
H65A C65 H65B 109.5
C64 C65 H65C 109.5
H65A C65 H65C 109.5
H65B C65 H65C 109.5
C74 C66 C67 121.0(14)
C74 C66 N5 120.6(13)
C67 C66 N5 118.4(12)
C71 C67 C66 118.2(13)
C71 C67 C68 117.4(14)
C66 C67 C68 124.2(13)
C67 C68 C69 114.5(13)
C67 C68 C70 111.8(11)
C69 C68 C70 109.2(11)
C67 C68 H68 106.9
C69 C68 H68 106.9
C70 C68 H68 106.9
C68 C69 H69A 109.5
C68 C69 H69B 109.5
H69A C69 H69B 109.5
C68 C69 H69C 109.5
H69A C69 H69C 109.5
H69B C69 H69C 109.5
C68 C70 H70A 109.5
C68 C70 H70B 109.5
H70A C70 H70B 109.5
C68 C70 H70C 109.5
H70A C70 H70C 109.5
H70B C70 H70C 109.5
C72 C71 C67 120.1(15)
C72 C71 H71 119.9
C67 C71 H71 119.9
C71 C72 C73 121.6(15)
C71 C72 H72 119.2
C73 C72 H72 119.2
C74 C73 C72 117.3(14)
C74 C73 H73 121.3
C72 C73 H73 121.3
C73 C74 C66 121.8(15)
C73 C74 C75 114.8(14)
C66 C74 C75 123.4(13)
C77 C75 C76 109.3(12)
C77 C75 C74 111.3(12)
C76 C75 C74 113.9(13)
C77 C75 H75 107.3
C76 C75 H75 107.3
C74 C75 H75 107.3
C75 C76 H76A 109.5
C75 C76 H76B 109.5
H76A C76 H76B 109.5
C75 C76 H76C 109.5
H76A C76 H76C 109.5
H76B C76 H76C 109.5
C75 C77 H77A 109.5
C75 C77 H77B 109.5
H77A C77 H77B 109.5
C75 C77 H77C 109.5
H77A C77 H77C 109.5
H77B C77 H77C 109.5
N6 C78 N5 123.8(12)
N6 C78 H78 118.1
N5 C78 H78 118.1
C80 C79 C87 120.6(12)
C80 C79 N6 118.8(12)
C87 C79 N6 120.0(12)
C84 C80 C79 119.9(13)
C84 C80 C81 118.7(13)
C79 C80 C81 121.1(13)
C80 C81 C83 115.3(12)
C80 C81 C82 108.4(11)
C83 C81 C82 106.8(11)
C80 C81 H81 108.7
C83 C81 H81 108.7
C82 C81 H81 108.7
C81 C82 H82A 109.5
C81 C82 H82B 109.5
H82A C82 H82B 109.5
C81 C82 H82C 109.5
H82A C82 H82C 109.5
H82B C82 H82C 109.5
C81 C83 H83A 109.5
C81 C83 H83B 109.5
H83A C83 H83B 109.5
C81 C83 H83C 109.5
H83A C83 H83C 109.5
H83B C83 H83C 109.5
C85 C84 C80 119.3(14)
C85 C84 H84 120.3
C80 C84 H84 120.3
C84 C85 C86 123.3(15)
C84 C85 H85 118.3
C86 C85 H85 118.3
C85 C86 C87 116.0(13)
C85 C86 H86 122.0
C87 C86 H86 122.0
C79 C87 C86 120.4(13)
C79 C87 C88 123.8(12)
C86 C87 C88 115.6(12)
C87 C88 C89 111.0(11)
C87 C88 C90 112.6(12)
C89 C88 C90 108.9(12)
C87 C88 H88 108.1
C89 C88 H88 108.1
C90 C88 H88 108.1
C88 C89 H89A 109.5
C88 C89 H89B 109.5
H89A C89 H89B 109.5
C88 C89 H89C 109.5
H89A C89 H89C 109.5
H89B C89 H89C 109.5
C88 C90 H90A 109.5
C88 C90 H90B 109.5
H90A C90 H90B 109.5
C88 C90 H90C 109.5
H90A C90 H90C 109.5
H90B C90 H90C 109.5
C99 C91 C92 118.8(13)
C99 C91 N7 122.6(13)
C92 C91 N7 118.6(13)
C96 C92 C91 120.7(13)
C96 C92 C93 116.8(14)
C91 C92 C93 122.2(14)
C92 C93 C94 112.8(12)
C92 C93 C95 111.0(13)
C94 C93 C95 111.4(12)
C92 C93 H93 107.1
C94 C93 H93 107.1
C95 C93 H93 107.1
C93 C94 H94A 109.5
C93 C94 H94B 109.5
H94A C94 H94B 109.5
C93 C94 H94C 109.5
H94A C94 H94C 109.5
H94B C94 H94C 109.5
C93 C95 H95A 109.5
C93 C95 H95B 109.5
H95A C95 H95B 109.5
C93 C95 H95C 109.5
H95A C95 H95C 109.5
H95B C95 H95C 109.5
C97 C96 C92 117.4(15)
C97 C96 H96 121.3
C92 C96 H96 121.3
C98 C97 C96 124.2(17)
C98 C97 H97 117.9
C96 C97 H97 117.9
C97 C98 C99 121.5(16)
C97 C98 H98 119.3
C99 C98 H98 119.3
C91 C99 C98 117.4(14)
C91 C99 C100 121.4(15)
C98 C99 C100 121.2(15)
C99 C100 C101 113.8(12)
C99 C100 C102 108.6(11)
C101 C100 C102 107.1(11)
C99 C100 H100 109.1
C101 C100 H100 109.1
C102 C100 H100 109.1
C100 C101 H10A 109.5
C100 C101 H10B 109.5
H10A C101 H10B 109.5
C100 C101 H10C 109.5
H10A C101 H10C 109.5
H10B C101 H10C 109.5
C100 C102 H10D 109.5
C100 C102 H10E 109.5
H10D C102 H10E 109.5
C100 C102 H10F 109.5
H10D C102 H10F 109.5
H10E C102 H10F 109.5
N7 C103 N8 122.3(11)
N7 C103 H103 118.9
N8 C103 H103 118.9
C105 C104 C112 121.8(13)
C105 C104 N8 120.0(11)
C112 C104 N8 118.2(12)
C104 C105 C109 115.9(13)
C104 C105 C106 123.8(12)
C109 C105 C106 120.2(14)
C105 C106 C107 111.1(12)
C105 C106 C108 108.3(14)
C107 C106 C108 111.9(13)
C105 C106 H106 108.5
C107 C106 H106 108.5
C108 C106 H106 108.5
C106 C107 H10G 109.5
C106 C107 H10H 109.5
H10G C107 H10H 109.5
C106 C107 H10I 109.5
H10G C107 H10I 109.5
H10H C107 H10I 109.5
C106 C108 H10J 109.5
C106 C108 H10K 109.5
H10J C108 H10K 109.5
C106 C108 H10L 109.5
H10J C108 H10L 109.5
H10K C108 H10L 109.5
C110 C109 C105 123.7(15)
C110 C109 H109 118.2
C105 C109 H109 118.2
C111 C110 C109 119.2(16)
C111 C110 H110 120.4
C109 C110 H110 120.4
C110 C111 C112 120.5(15)
C110 C111 H111 119.7
C112 C111 H111 119.7
C104 C112 C111 118.8(14)
C104 C112 C113 124.8(12)
C111 C112 C113 116.4(13)
C114 C113 C115 105.8(12)
C114 C113 C112 112.9(13)
C115 C113 C112 110.1(12)
C114 C113 H113 109.3
C115 C113 H113 109.3
C112 C113 H113 109.3
C113 C114 H11D 109.5
C113 C114 H11E 109.5
H11D C114 H11E 109.5
C113 C114 H11F 109.5
H11D C114 H11F 109.5
H11E C114 H11F 109.5
C113 C115 H11G 109.5
C113 C115 H11H 109.5
H11G C115 H11H 109.5
C113 C115 H11I 109.5
H11G C115 H11I 109.5
H11H C115 H11I 109.5
O3 C116 O4 116.9(13)
O3 C116 C117 120.7(15)
O4 C116 C117 122.4(14)
O3 C116 Mo3 59.4(7)
O4 C116 Mo3 57.4(7)
C117 C116 Mo3 177.2(9)
C122 C117 C118 125.6(18)
C122 C117 C116 116.9(17)
C118 C117 C116 117.3(15)
C117 C118 C119 112.2(18)
C117 C118 H118 123.9
C119 C118 H118 123.9
C120 C119 C118 125(2)
C120 C119 H119 117.7
C118 C119 H119 117.7
C119 C120 C121 118(2)
C119 C120 H120 120.9
C121 C120 H120 120.9
C122 C121 C120 121(2)
C122 C121 H121 119.3
C120 C121 H121 119.3
C117 C122 C121 118(2)
C117 C122 H122 121.2
C121 C122 H122 121.2
C124 C123 Mo4 133.6(10)
C124 C123 Mo3 147.1(11)
Mo4 C123 Mo3 78.2(5)
C129 C124 C123 116.9(16)
C129 C124 C125 115.2(17)
C123 C124 C125 127.8(16)
C124 C125 C126 119.4(18)
C124 C125 H125 120.3
C126 C125 H125 120.3
C127 C126 C125 123(2)
C127 C126 H126 118.7
C125 C126 H126 118.7
C128 C127 C126 118(2)
C128 C127 H127 120.9
C126 C127 H127 120.9
C127 C128 C129 122(2)
C127 C128 H128 118.9
C129 C128 H128 118.9
C124 C129 C128 122.4(18)
C124 C129 C130 116.7(15)
C128 C129 C130 120.9(19)
C129 C130 H13A 109.5
C129 C130 H13B 109.5
H13A C130 H13B 109.5
C129 C130 H13C 109.5
H13A C130 H13C 109.5
H13B C130 H13C 109.5
C13 N1 C1 117.3(11)
C13 N1 Mo1 119.6(9)
C1 N1 Mo1 123.1(8)
C13 N2 C14 117.5(10)
C13 N2 Mo2 120.4(9)
C14 N2 Mo2 121.9(7)
C38 N3 C26 117.7(11)
C38 N3 Mo2 120.2(8)
C26 N3 Mo2 122.0(8)
C38 N4 C39 114.0(10)
C38 N4 Mo1 120.8(9)
C39 N4 Mo1 125.0(8)
C78 N5 C66 115.8(10)
C78 N5 Mo3 120.4(9)
C66 N5 Mo3 123.8(7)
C78 N6 C79 114.7(10)
C78 N6 Mo4 119.4(8)
C79 N6 Mo4 125.1(8)
C103 N7 C91 114.5(10)
C103 N7 Mo4 120.5(9)
C91 N7 Mo4 125.1(7)
C103 N8 C104 116.1(10)
C103 N8 Mo3 121.4(8)
C104 N8 Mo3 122.6(8)
C51 O1 Mo1 92.3(8)
C51 O2 Mo1 90.4(8)
C116 O3 Mo3 90.8(9)
C116 O4 Mo3 92.2(8)
Mo1 Cl1 Mo2 61.29(8)
Mo4 Cl3 Mo3 61.50(9)
C58 Mo1 N4 90.9(4)
C58 Mo1 N1 93.0(4)
N4 Mo1 N1 174.4(3)
C58 Mo1 O2 153.5(4)
N4 Mo1 O2 87.9(3)
N1 Mo1 O2 90.4(3)
C58 Mo1 O1 94.1(4)
N4 Mo1 O1 94.0(3)
N1 Mo1 O1 89.7(3)
O2 Mo1 O1 59.6(3)
C58 Mo1 Cl1 111.7(3)
N4 Mo1 Cl1 87.4(3)
N1 Mo1 Cl1 87.4(2)
O2 Mo1 Cl1 94.7(2)
O1 Mo1 Cl1 154.2(2)
C58 Mo1 Mo2 52.2(3)
N4 Mo1 Mo2 89.6(3)
N1 Mo1 Mo2 89.6(3)
O2 Mo1 Mo2 154.2(2)
O1 Mo1 Mo2 146.2(2)
Cl1 Mo1 Mo2 59.47(10)
C58 Mo1 C51 122.6(4)
N4 Mo1 C51 91.3(4)
N1 Mo1 C51 90.0(4)
O2 Mo1 C51 31.1(3)
O1 Mo1 C51 28.5(3)
Cl1 Mo1 C51 125.8(3)
Mo2 Mo1 C51 174.7(3)
C58 Mo2 N2 90.6(4)
C58 Mo2 N3 90.5(4)
N2 Mo2 N3 170.4(3)
C58 Mo2 Cl1 109.9(3)
N2 Mo2 Cl1 86.7(2)
N3 Mo2 Cl1 83.9(2)
C58 Mo2 Cl2 153.6(3)
N2 Mo2 Cl2 91.1(3)
N3 Mo2 Cl2 92.2(3)
Cl1 Mo2 Cl2 96.48(11)
C58 Mo2 Mo1 50.7(3)
N2 Mo2 Mo1 86.9(3)
N3 Mo2 Mo1 86.4(3)
Cl1 Mo2 Mo1 59.24(8)
Cl2 Mo2 Mo1 155.70(9)
C123 Mo3 N5 93.6(4)
C123 Mo3 N8 90.5(4)
N5 Mo3 N8 171.7(3)
C123 Mo3 O4 94.7(4)
N5 Mo3 O4 94.4(3)
N8 Mo3 O4 92.5(3)
C123 Mo3 O3 154.9(4)
N5 Mo3 O3 87.7(3)
N8 Mo3 O3 91.7(3)
O4 Mo3 O3 60.2(3)
C123 Mo3 Cl3 108.6(3)
N5 Mo3 Cl3 86.0(3)
N8 Mo3 Cl3 85.8(3)
O4 Mo3 Cl3 156.6(3)
O3 Mo3 Cl3 96.5(2)
C123 Mo3 Mo4 49.9(3)
N5 Mo3 Mo4 88.6(3)
N8 Mo3 Mo4 88.5(3)
O4 Mo3 Mo4 144.6(3)
O3 Mo3 Mo4 155.1(2)
Cl3 Mo3 Mo4 58.74(9)
C123 Mo3 C116 125.1(5)
N5 Mo3 C116 91.3(4)
N8 Mo3 C116 92.3(4)
O4 Mo3 C116 30.4(4)
O3 Mo3 C116 29.8(4)
Cl3 Mo3 C116 126.3(4)
Mo4 Mo3 C116 175.0(4)
C123 Mo4 N6 92.3(4)
C123 Mo4 N7 90.2(4)
N6 Mo4 N7 171.3(4)
C123 Mo4 Cl3 111.6(4)
N6 Mo4 Cl3 86.4(3)
N7 Mo4 Cl3 84.9(3)
C123 Mo4 Cl4 149.8(4)
N6 Mo4 Cl4 91.9(3)
N7 Mo4 Cl4 90.1(3)
Cl3 Mo4 Cl4 98.44(12)
C123 Mo4 Mo3 51.9(4)
N6 Mo4 Mo3 87.6(3)
N7 Mo4 Mo3 87.4(3)
Cl3 Mo4 Mo3 59.77(8)
Cl4 Mo4 Mo3 158.20(10)

loop_
_geom_bond_atom_site_label_1
_geom_bond_atom_site_label_2
_geom_bond_distance
C1 C2 1.381(15)
C1 C9 1.404(15)
C1 N1 1.446(13)
C2 C6 1.388(15)
C2 C3 1.497(15)
C3 C4 1.495(16)
C3 C5 1.506(15)
C3 H3 1.0000
C4 H4A 0.9800
C4 H4B 0.9800
C4 H4C 0.9800
C5 H5A 0.9800
C5 H5B 0.9800
C5 H5C 0.9800
C6 C7 1.374(16)
C6 H6 0.9500
C7 C8 1.355(16)
C7 H7 0.9500
C8 C9 1.396(16)
C8 H8 0.9500
C9 C10 1.491(15)
C10 C11 1.532(14)
C10 C12 1.558(15)
C10 H10 1.0000
C11 H11A 0.9800
C11 H11B 0.9800
C11 H11C 0.9800
C12 H12A 0.9800
C12 H12B 0.9800
C12 H12C 0.9800
C13 N1 1.320(13)
C13 N2 1.341(14)
C13 H13 0.9500
C14 C15 1.427(14)
C14 C22 1.451(14)
C14 N2 1.488(13)
C15 C19 1.422(15)
C15 C16 1.514(15)
C16 C18 1.522(14)
C16 C17 1.531(14)
C16 H16 1.0000
C17 H17A 0.9800
C17 H17B 0.9800
C17 H17C 0.9800
C18 H18A 0.9800
C18 H18B 0.9800
C18 H18C 0.9800
C19 C20 1.372(15)
C19 H19 0.9500
C20 C21 1.325(15)
C20 H20 0.9500
C21 C22 1.371(15)
C21 H21 0.9500
C22 C23 1.549(15)
C23 C24 1.494(14)
C23 C25 1.545(15)
C23 H23 1.0000
C24 H24A 0.9800
C24 H24B 0.9800
C24 H24C 0.9800
C25 H25A 0.9800
C25 H25B 0.9800
C25 H25C 0.9800
C26 C34 1.421(15)
C26 C27 1.438(16)
C26 N3 1.465(14)
C27 C31 1.436(16)
C27 C28 1.562(17)
C28 C30 1.526(18)
C28 C29 1.595(18)
C28 H28 1.0000
C29 H29A 0.9800
C29 H29B 0.9800
C29 H29C 0.9800
C30 H30A 0.9800
C30 H30B 0.9800
C30 H30C 0.9800
C31 C32 1.348(15)
C31 H31 0.9500
C32 C33 1.377(15)
C32 H32 0.9500
C33 C34 1.443(15)
C33 H33 0.9500
C34 C35 1.534(15)
C35 C37 1.517(15)
C35 C36 1.558(15)
C35 H35 1.0000
C36 H36A 0.9800
C36 H36B 0.9800
C36 H36C 0.9800
C37 H37A 0.9800
C37 H37B 0.9800
C37 H37C 0.9800
C38 N4 1.297(14)
C38 N3 1.350(14)
C38 H38 0.9500
C39 C40 1.380(15)
C39 C47 1.421(15)
C39 N4 1.465(14)
C40 C44 1.392(17)
C40 C41 1.504(17)
C41 C42 1.512(15)
C41 C43 1.524(15)
C41 H41 1.0000
C42 H42A 0.9800
C42 H42B 0.9800
C42 H42C 0.9800
C43 H43A 0.9800
C43 H43B 0.9800
C43 H43C 0.9800
C44 C45 1.378(17)
C44 H44 0.9500
C45 C46 1.361(17)
C45 H45 0.9500
C46 C47 1.409(17)
C46 H46 0.9500
C47 C48 1.504(15)
C48 C50 1.514(15)
C48 C49 1.511(15)
C48 H48 1.0000
C49 H49A 0.9800
C49 H49B 0.9800
C49 H49C 0.9800
C50 H50A 0.9800
C50 H50B 0.9800
C50 H50C 0.9800
C51 O1 1.215(14)
C51 O2 1.314(13)
C51 C52 1.519(18)
C51 Mo1 2.544(15)
C52 C53 1.35(2)
C52 C57 1.380(18)
C53 C54 1.38(2)
C53 H53 0.9500
C54 C55 1.37(3)
C54 H54 0.9500
C55 C56 1.34(2)
C55 H55 0.9500
C56 C57 1.391(19)
C56 H56 0.9500
C57 H57 0.9500
C58 C59 1.447(13)
C58 Mo1 1.962(10)
C58 Mo2 2.005(11)
C59 C64 1.387(15)
C59 C60 1.410(15)
C60 C61 1.340(15)
C60 H60 0.9500
C61 C62 1.391(16)
C61 H61 0.9500
C62 C63 1.386(16)
C62 H62 0.9500
C63 C64 1.372(14)
C63 H63 0.9500
C64 C65 1.507(14)
C65 H65A 0.9800
C65 H65B 0.9800
C65 H65C 0.9800
C66 C74 1.361(16)
C66 C67 1.412(16)
C66 N5 1.474(14)
C67 C71 1.403(16)
C67 C68 1.498(16)
C68 C69 1.512(15)
C68 C70 1.533(15)
C68 H68 1.0000
C69 H69A 0.9800
C69 H69B 0.9800
C69 H69C 0.9800
C70 H70A 0.9800
C70 H70B 0.9800
C70 H70C 0.9800
C71 C72 1.319(17)
C71 H71 0.9500
C72 C73 1.470(18)
C72 H72 0.9500
C73 C74 1.340(16)
C73 H73 0.9500
C74 C75 1.569(17)
C75 C77 1.537(16)
C75 C76 1.550(17)
C75 H75 1.0000
C76 H76A 0.9800
C76 H76B 0.9800
C76 H76C 0.9800
C77 H77A 0.9800
C77 H77B 0.9800
C77 H77C 0.9800
C78 N6 1.321(14)
C78 N5 1.336(13)
C78 H78 0.9500
C79 C80 1.381(15)
C79 C87 1.400(15)
C79 N6 1.448(14)
C80 C84 1.379(17)
C80 C81 1.486(16)
C81 C83 1.531(15)
C81 C82 1.554(15)
C81 H81 1.0000
C82 H82A 0.9800
C82 H82B 0.9800
C82 H82C 0.9800
C83 H83A 0.9800
C83 H83B 0.9800
C83 H83C 0.9800
C84 C85 1.368(17)
C84 H84 0.9500
C85 C86 1.408(16)
C85 H85 0.9500
C86 C87 1.413(15)
C86 H86 0.9500
C87 C88 1.516(16)
C88 C89 1.565(16)
C88 C90 1.613(16)
C88 H88 1.0000
C89 H89A 0.9800
C89 H89B 0.9800
C89 H89C 0.9800
C90 H90A 0.9800
C90 H90B 0.9800
C90 H90C 0.9800
C91 C99 1.409(17)
C91 C92 1.435(16)
C91 N7 1.467(14)
C92 C96 1.410(16)
C92 C93 1.498(17)
C93 C94 1.525(16)
C93 C95 1.526(16)
C93 H93 1.0000
C94 H94A 0.9800
C94 H94B 0.9800
C94 H94C 0.9800
C95 H95A 0.9800
C95 H95B 0.9800
C95 H95C 0.9800
C96 C97 1.365(18)
C96 H96 0.9500
C97 C98 1.316(18)
C97 H97 0.9500
C98 C99 1.432(18)
C98 H98 0.9500
C99 C100 1.533(16)
C100 C101 1.544(15)
C100 C102 1.563(15)
C100 H100 1.0000
C101 H10A 0.9800
C101 H10B 0.9800
C101 H10C 0.9800
C102 H10D 0.9800
C102 H10E 0.9800
C102 H10F 0.9800
C103 N7 1.328(13)
C103 N8 1.330(13)
C103 H103 0.9500
C104 C105 1.391(16)
C104 C112 1.392(15)
C104 N8 1.480(14)
C105 C109 1.407(16)
C105 C106 1.533(17)
C106 C107 1.538(18)
C106 C108 1.547(17)
C106 H106 1.0000
C107 H10G 0.9800
C107 H10H 0.9800
C107 H10I 0.9800
C108 H10J 0.9800
C108 H10K 0.9800
C108 H10L 0.9800
C109 C110 1.359(17)
C109 H109 0.9500
C110 C111 1.360(18)
C110 H110 0.9500
C111 C112 1.410(16)
C111 H111 0.9500
C112 C113 1.546(17)
C113 C114 1.540(17)
C113 C115 1.542(17)
C113 H113 1.0000
C114 H11D 0.9800
C114 H11E 0.9800
C114 H11F 0.9800
C115 H11G 0.9800
C115 H11H 0.9800
C115 H11I 0.9800
C116 O3 1.270(14)
C116 O4 1.292(15)
C116 C117 1.477(17)
C116 Mo3 2.553(15)
C117 C122 1.34(2)
C117 C118 1.392(19)
C118 C119 1.40(2)
C118 H118 0.9500
C119 C120 1.34(2)
C119 H119 0.9500
C120 C121 1.36(2)
C120 H120 0.9500
C121 C122 1.36(2)
C121 H121 0.9500
C122 H122 0.9500
C123 C124 1.391(17)
C123 Mo4 1.941(12)
C123 Mo3 1.995(12)
C124 C129 1.384(19)
C124 C125 1.411(19)
C125 C126 1.42(2)
C125 H125 0.9500
C126 C127 1.35(2)
C126 H126 0.9500
C127 C128 1.32(2)
C127 H127 0.9500
C128 C129 1.400(19)
C128 H128 0.9500
C129 C130 1.533(18)
C130 H13A 0.9800
C130 H13B 0.9800
C130 H13C 0.9800
N1 Mo1 2.119(9)
N2 Mo2 2.152(9)
N3 Mo2 2.151(9)
N4 Mo1 2.093(9)
N5 Mo3 2.072(9)
N6 Mo4 2.119(9)
N7 Mo4 2.172(9)
N8 Mo3 2.128(9)
O1 Mo1 2.188(8)
O2 Mo1 2.169(7)
O3 Mo3 2.198(8)
O4 Mo3 2.154(7)
Cl1 Mo1 2.423(3)
Cl1 Mo2 2.428(3)
Cl2 Mo2 2.432(4)
Cl3 Mo4 2.414(4)
Cl3 Mo3 2.440(3)
Cl4 Mo4 2.436(4)
Mo1 Mo2 2.473(2)
Mo3 Mo4 2.482(2)
